data_7151526
loop_
_publ_author_name
'Uno, Hidemitsu'
'Inoue, Kentarou'
'Inoue, Takashi'
'Ono, Noboru'

_publ_section_title
;
 Oligocyclization of 2-(hydroxymethyl)pyrroles with electron-withdrawing
 groups at \b-positions: formation and structural elucidation of
 porphyrinogens and hexaphyrinogens
;
_journal_coden_ASTM OBCRAK
_journal_issue 21
_journal_name_full 'Organic & Biomolecular Chemistry'
_journal_page_first 3857
_journal_page_last 3865
_journal_paper_doi 10.1039/b307132d
_journal_volume 1
_journal_year 2003
_chemical_formula_moiety 'C48 H24 Cl8 F12 N4, 2(H2 O)'
_chemical_formula_sum 'C48 H28 Cl8 F12 N4 O2'
_chemical_formula_weight 1204.38
_space_group_IT_number 88
_symmetry_cell_setting tetragonal
_symmetry_Int_Tables_number 88
_symmetry_space_group_name_Hall '-I 4ad'
_symmetry_space_group_name_H-M 'I 41/a :2'
_cell_angle_alpha 90
_cell_angle_beta 90
_cell_angle_gamma 90
_cell_formula_units_Z 4
_cell_length_a 13.102(2)
_cell_length_b 13.102(2)
_cell_length_c 27.375(3)
_cell_measurement_reflns_used 18
_cell_measurement_temperature 298.2
_cell_measurement_theta_max 12.6
_cell_measurement_theta_min 10.2
_cell_volume 4699.3(11)
_computing_cell_refinement 'MSC/AFC Diffractometer Control'
_computing_data_collection 'MSC/AFC Diffractometer Control'
_computing_data_reduction 'teXsan Ver. 1.11'
_computing_molecular_graphics 'Ortep-3 and Mercury '
_computing_publication_material 'teXsan Ver. 1.11'
_computing_structure_refinement 'teXsan Ver. 1.10'
_computing_structure_solution SIR92
_diffrn_measured_fraction_theta_full 0.9992
_diffrn_measured_fraction_theta_max 0.9992
_diffrn_measurement_device_type 'Rigaku AFC5R'
_diffrn_measurement_method w-2q
_diffrn_radiation_type 'Mo Ka'
_diffrn_radiation_wavelength 0.7107
_diffrn_reflns_av_R_equivalents 0.022
_diffrn_reflns_limit_h_max 17
_diffrn_reflns_limit_h_min 0
_diffrn_reflns_limit_k_max 17
_diffrn_reflns_limit_k_min 0
_diffrn_reflns_limit_l_max 0
_diffrn_reflns_limit_l_min -35
_diffrn_reflns_number 2990
_diffrn_reflns_theta_full 27.49
_diffrn_reflns_theta_max 27.49
_diffrn_standards_decay_% 1.16
_diffrn_standards_interval_count 150
_diffrn_standards_number 3
_exptl_absorpt_coefficient_mu 0.574
_exptl_absorpt_correction_T_max 0.840
_exptl_absorpt_correction_T_min 0.819
_exptl_absorpt_correction_type psi-scan
_exptl_absorpt_process_details '(North, Phillips & Mathews, 1968)'
_exptl_crystal_colour orange
_exptl_crystal_density_diffrn 1.702
_exptl_crystal_description prism
_exptl_crystal_F_000 2416
_exptl_crystal_size_max 0.350
_exptl_crystal_size_mid 0.300
_exptl_crystal_size_min 0.300
_refine_diff_density_max 0.65
_refine_diff_density_min -0.53
_refine_ls_goodness_of_fit_ref 1.109
_refine_ls_hydrogen_treatment mixed
_refine_ls_number_parameters 211
_refine_ls_number_reflns 2697
_refine_ls_R_factor_gt 0.0528
_refine_ls_shift/su_max 0.0091
_refine_ls_structure_factor_coef Fsqd
_refine_ls_weighting_details 'w = 1/[s^2^(Fo^2^) + (0.05000(Max(Fo^2^,0) + 2Fc^2^)/3)^2^]'
_refine_ls_weighting_scheme calc
_refine_ls_wR_factor_ref 0.1404
_reflns_number_gt 1507
_reflns_number_total 2697
_reflns_threshold_expression F^2^>2.0s(F^2^)
_cod_data_source_file b307132d.txt
_cod_data_source_block 3e-2H2O
_cod_depositor_comments
;
The following automatic conversions were performed:
data name '_geom_hbond_site_distance_dh' replaced with
'_geom_hbond_distance_DH' as specified in the replacement file
'/home/antanas/src/cod-tools/trunk/data/replacement-values/replacement_tags.lst'.

data
name '_geom_hbond_site_distance_ha' replaced with
'_geom_hbond_distance_HA' as specified in the replacement file
'/home/antanas/src/cod-tools/trunk/data/replacement-values/replacement_tags.lst'.

data
name '_geom_hbond_site_distance_da' replaced with
'_geom_hbond_distance_DA' as specified in the replacement file
'/home/antanas/src/cod-tools/trunk/data/replacement-values/replacement_tags.lst'.

Automatic conversion script
Id: cif_correct_tags 5005 2017-03-03 11:38:54Z antanas 
;
_cod_original_cell_volume 4699(1)
_cod_original_sg_symbol_Hall '-I 4ad '
_cod_original_sg_symbol_H-M 'I 41/a '
_cod_original_formula_sum 'C48 H28 Cl8 F12 N4 O2 '
_cod_database_code 7151526

loop_
_symmetry_equiv_pos_as_xyz
x,y,z
-x,1/2-y,z
3/4-y,1/4+x,1/4+z
1/4+y,1/4-x,1/4+z
-x,-y,-z
x,1/2+y,-z
3/4+y,1/4-x,1/4-z
1/4-y,1/4+x,1/4-z
1/2+x,1/2+y,1/2+z
1/2-x,-y,1/2+z
1/4-y,3/4+x,3/4+z
3/4+y,3/4-x,3/4+z
1/2-x,1/2-y,1/2-z
1/2+x,y,1/2-z
1/4+y,3/4-x,3/4-z
3/4-y,3/4+x,3/4-z

loop_
_atom_site_label
_atom_site_type_symbol
_atom_site_fract_x
_atom_site_fract_y
_atom_site_fract_z
_atom_site_U_iso_or_equiv
_atom_site_adp_type
_atom_site_occupancy
_atom_site_calc_flag
_atom_site_refinement_flags
_atom_site_disorder_assembly
_atom_site_disorder_group
Cl(1) Cl 0.13137(8) 0.29240(7) 0.33144(4) 0.0595(3) Uani 1.00 d . . .
Cl(2) Cl 0.13149(9) 0.62115(8) 0.21237(4) 0.0642(3) Uani 1.00 d . . .
F(1A) F 0.3312(5) 0.574(2) 0.2640(2) 0.095(3) Uani 0.50 d P . .
F(1B) F 0.3503(8) 0.6486(8) 0.2841(7) 0.118(4) Uani 0.50 d P . .
F(2A) F 0.3868(6) 0.6438(9) 0.3251(5) 0.089(3) Uani 0.50 d P . .
F(2B) F 0.3962(4) 0.558(1) 0.3432(2) 0.092(3) Uani 0.50 d P . .
F(3A) F 0.3707(8) 0.4830(9) 0.3213(7) 0.129(4) Uani 0.50 d P . .
F(3B) F 0.3399(5) 0.4946(10) 0.2794(5) 0.088(3) Uani 0.50 d P . .
O(1) O 0.0000 0.7500 0.2975(1) 0.051(1) Uani 1.00 d S . .
N(1) N 0.0927(2) 0.6052(2) 0.38003(10) 0.0330(7) Uani 1.00 d . . .
C(1) C 0.1932(2) 0.6273(2) 0.3722(1) 0.0327(8) Uani 1.00 d . . .
C(2) C 0.2218(2) 0.5750(2) 0.3310(1) 0.0328(8) Uani 1.00 d . . .
C(3) C 0.1353(2) 0.5202(2) 0.3131(1) 0.0311(8) Uani 1.00 d . . .
C(4) C 0.0563(2) 0.5403(2) 0.3446(1) 0.0307(8) Uani 1.00 d . . .
C(5) C -0.0516(3) 0.5020(3) 0.3441(1) 0.0405(10) Uani 1.00 d . . .
C(6) C 0.1297(2) 0.4531(3) 0.2697(1) 0.0355(9) Uani 1.00 d . . .
C(7) C 0.1273(2) 0.3469(3) 0.2740(1) 0.0435(10) Uani 1.00 d . . .
C(8) C 0.1248(3) 0.2821(3) 0.2341(2) 0.060(1) Uani 1.00 d . . .
C(9) C 0.1245(3) 0.3248(4) 0.1881(2) 0.070(2) Uani 1.00 d . . .
C(10) C 0.1260(3) 0.4280(4) 0.1817(1) 0.063(1) Uani 1.00 d . . .
C(11) C 0.1292(3) 0.4901(3) 0.2222(1) 0.044(1) Uani 1.00 d . . .
C(12) C 0.3264(3) 0.5694(3) 0.3106(1) 0.045(1) Uani 1.00 d . . .
H(1N) H 0.051(3) 0.632(3) 0.405(2) 0.07(1) Uiso 1.00 d . . .
H(1O) H 0.021(4) 0.706(3) 0.279(2) 0.09(1) Uiso 1.00 d . . .
H(5a) H -0.050(2) 0.433(2) 0.349(1) 0.031(8) Uiso 1.00 d . . .
H(5b) H -0.077(2) 0.504(2) 0.308(1) 0.039(8) Uiso 1.00 d . . .
H(8) H 0.1230 0.2106 0.2379 0.0707 Uiso 1.00 calc . . .
H(9) H 0.1244 0.2823 0.1603 0.0849 Uiso 1.00 calc . . .
H(10) H 0.1244 0.4562 0.1499 0.0751 Uiso 1.00 calc . . .

loop_
_atom_site_aniso_label
_atom_site_aniso_U_11
_atom_site_aniso_U_22
_atom_site_aniso_U_33
_atom_site_aniso_U_12
_atom_site_aniso_U_13
_atom_site_aniso_U_23
Cl(1) 0.0716(7) 0.0428(5) 0.0641(7) 0.0044(5) 0.0060(5) 0.0039(5)
Cl(2) 0.0847(8) 0.0664(7) 0.0415(5) 0.0027(6) 0.0073(5) 0.0092(5)
F(1A) 0.053(3) 0.192(10) 0.039(3) -0.008(7) 0.012(2) -0.013(6)
F(1B) 0.089(6) 0.088(6) 0.18(1) 0.003(5) 0.068(7) 0.067(7)
F(2A) 0.054(4) 0.114(7) 0.100(6) -0.039(4) 0.021(4) -0.046(5)
F(2B) 0.029(3) 0.189(9) 0.057(3) 0.022(5) -0.007(2) -0.008(6)
F(3A) 0.083(7) 0.097(7) 0.21(1) 0.059(6) 0.077(8) 0.077(7)
F(3B) 0.054(4) 0.087(5) 0.122(7) -0.010(4) 0.037(5) -0.058(5)
O(1) 0.066(3) 0.048(2) 0.040(2) 0.005(2) 0.0000 0.0000
N(1) 0.033(1) 0.035(1) 0.031(1) 0.004(1) 0.002(1) -0.006(1)
C(1) 0.035(2) 0.030(2) 0.033(2) 0.001(1) -0.003(1) -0.001(1)
C(2) 0.033(2) 0.032(2) 0.033(2) -0.001(1) 0.001(1) 0.000(1)
C(3) 0.035(2) 0.030(2) 0.029(2) 0.001(1) 0.001(1) -0.004(1)
C(4) 0.037(2) 0.027(2) 0.028(2) 0.002(1) -0.002(1) -0.002(1)
C(5) 0.039(2) 0.038(2) 0.044(2) -0.006(2) 0.007(2) -0.014(2)
C(6) 0.030(2) 0.044(2) 0.033(2) 0.003(1) 0.002(1) -0.009(1)
C(7) 0.034(2) 0.047(2) 0.050(2) 0.000(2) 0.003(2) -0.017(2)
C(8) 0.052(2) 0.050(2) 0.078(3) 0.007(2) 0.001(2) -0.031(2)
C(9) 0.065(3) 0.089(3) 0.058(3) 0.017(3) -0.008(2) -0.043(3)
C(10) 0.060(3) 0.093(3) 0.035(2) 0.017(2) -0.003(2) -0.022(2)
C(11) 0.042(2) 0.055(2) 0.035(2) 0.005(2) 0.003(2) -0.009(2)
C(12) 0.039(2) 0.050(2) 0.047(2) -0.005(2) 0.000(2) -0.007(2)

loop_
_atom_type_symbol
_atom_type_description
_atom_type_scat_dispersion_real
_atom_type_scat_dispersion_imag
_atom_type_scat_source
C C 0.003 0.002
;International Tables for Crystallography
(1992, Vol. C, Tables 4.2.6.8 and 6.1.1.1)
;
H H 0.000 0.000
;International Tables for Crystallography
(1992, Vol. C, Table 6.1.1.2)
;
F F 0.017 0.010
;International Tables for Crystallography
(1992, Vol. C, Tables 4.2.6.8 and 6.1.1.1)
;
N N 0.006 0.003
;International Tables for Crystallography
(1992, Vol. C, Tables 4.2.6.8 and 6.1.1.1)
;
Cl Cl 0.148 0.159
;International Tables for Crystallography
(1992, Vol. C, Tables 4.2.6.8 and 6.1.1.1)
;
O O 0.011 0.006
;International Tables for Crystallography
(1992, Vol. C, Tables 4.2.6.8 and 6.1.1.1)
;

loop_
_geom_angle_atom_site_label_1
_geom_angle_atom_site_label_2
_geom_angle_atom_site_label_3
_geom_angle
_geom_angle_site_symmetry_1
_geom_angle_site_symmetry_2
_geom_angle_site_symmetry_3
_geom_angle_publ_flag
C(1) N(1) C(4) 110.8(3) . . . yes
N(1) C(1) C(2) 106.7(3) . . . yes
N(1) C(1) C(5) 119.9(3) . . 16_555 yes
C(2) C(1) C(5) 133.4(3) . . 16_555 yes
C(1) C(2) C(3) 108.5(3) . . . yes
C(1) C(2) C(12) 126.0(3) . . . yes
C(3) C(2) C(12) 125.3(3) . . . yes
C(2) C(3) C(4) 106.6(3) . . . yes
C(2) C(3) C(6) 127.9(3) . . . yes
C(4) C(3) C(6) 125.5(3) . . . yes
N(1) C(4) C(3) 107.4(3) . . . yes
N(1) C(4) C(5) 122.8(3) . . . yes
C(3) C(4) C(5) 129.8(3) . . . yes
C(1) C(5) C(4) 114.8(3) 15_455 . . yes
C(3) C(6) C(7) 121.7(3) . . . yes
C(3) C(6) C(11) 123.0(3) . . . yes
C(7) C(6) C(11) 115.3(3) . . . yes
Cl(1) C(7) C(6) 119.2(3) . . . yes
Cl(1) C(7) C(8) 117.8(3) . . . yes
C(6) C(7) C(8) 123.0(3) . . . yes
C(7) C(8) C(9) 118.2(4) . . . yes
C(8) C(9) C(10) 121.3(4) . . . yes
C(9) C(10) C(11) 118.9(4) . . . yes
Cl(2) C(11) C(6) 119.4(3) . . . yes
Cl(2) C(11) C(10) 117.3(3) . . . yes
C(6) C(11) C(10) 123.3(4) . . . yes
F(1A) C(12) F(2A) 103.8(9) . . . yes
F(1A) C(12) F(3A) 103(1) . . . yes
F(1A) C(12) C(2) 114.9(4) . . . yes
F(1B) C(12) F(2B) 107.7(9) . . . yes
F(1B) C(12) F(3B) 101.6(9) . . . yes
F(1B) C(12) C(2) 113.1(5) . . . yes
F(2A) C(12) F(3A) 107.9(8) . . . yes
F(2A) C(12) C(2) 113.8(5) . . . yes
F(2B) C(12) F(3B) 105.8(9) . . . yes
F(2B) C(12) C(2) 113.6(4) . . . yes
F(3A) C(12) C(2) 111.7(7) . . . yes
F(3B) C(12) C(2) 114.1(4) . . . yes

loop_
_geom_bond_atom_site_label_1
_geom_bond_atom_site_label_2
_geom_bond_distance
_geom_bond_site_symmetry_1
_geom_bond_site_symmetry_2
_geom_bond_publ_flag
Cl(1) C(7) 1.727(4) . . yes
Cl(2) C(11) 1.739(4) . . yes
F(1A) C(12) 1.277(7) . . yes
F(1B) C(12) 1.30(1) . . yes
F(2A) C(12) 1.32(1) . . yes
F(2B) C(12) 1.287(7) . . yes
F(3A) C(12) 1.30(1) . . yes
F(3B) C(12) 1.31(1) . . yes
N(1) C(1) 1.365(4) . . yes
N(1) C(4) 1.375(4) . . yes
C(1) C(2) 1.371(4) . . yes
C(1) C(5) 1.495(5) . 16_555 yes
C(2) C(3) 1.428(4) . . yes
C(2) C(12) 1.482(5) . . yes
C(3) C(4) 1.374(4) . . yes
C(3) C(6) 1.481(4) . . yes
C(4) C(5) 1.500(5) . . yes
C(6) C(7) 1.397(5) . . yes
C(6) C(11) 1.387(4) . . yes
C(7) C(8) 1.383(6) . . yes
C(8) C(9) 1.379(6) . . yes
C(9) C(10) 1.363(7) . . yes
C(10) C(11) 1.376(5) . . yes

loop_
_geom_contact_atom_site_label_1
_geom_contact_atom_site_label_2
_geom_contact_distance
_geom_contact_site_symmetry_1
_geom_contact_site_symmetry_2
_geom_contact_publ_flag
Cl(1) F(2B) 2.924(8) . 16_545 ?
Cl(1) F(2A) 3.29(1) . 16_545 ?
Cl(1) C(9) 3.589(5) . 13_555 ?
Cl(2) F(1B) 3.03(1) . 13_565 ?
Cl(2) F(2A) 3.25(1) . 13_565 ?
Cl(2) O(1) 3.353(3) . . ?
Cl(2) F(2A) 3.380(9) . 14_455 ?
Cl(2) F(2B) 3.534(7) . 14_455 ?
F(1A) C(5) 3.464(9) . 14_555 ?
F(1B) O(1) 3.26(1) . 13_565 ?
F(2B) C(10) 3.53(1) . 14_555 ?
F(2B) C(10) 3.54(1) . 3_555 ?
F(2B) C(9) 3.56(1) . 3_555 ?
F(3A) C(10) 3.39(2) . 3_555 ?
F(3A) C(10) 3.42(1) . 14_555 ?
F(3A) C(9) 3.57(2) . 3_555 ?
F(3A) C(11) 3.59(1) . 14_555 ?
O(1) N(1) 3.002(4) . 15_455 ?
O(1) N(1) 3.002(4) . 16_555 ?
O(1) C(4) 3.124(3) . . ?
O(1) C(4) 3.124(3) . 2_565 ?
O(1) N(1) 3.191(4) . . ?
O(1) N(1) 3.191(4) . 2_565 ?
O(1) C(3) 3.520(3) . . ?
O(1) C(3) 3.520(3) . 2_565 ?
O(1) C(5) 3.556(4) . . ?
O(1) C(5) 3.556(4) . 2_565 ?
N(1) C(1) 2.893(4) . 15_455 ?
N(1) N(1) 3.197(4) . 15_455 ?
C(5) C(12) 3.275(5) . 15_455 ?
C(8) C(8) 3.376(8) . 2_555 ?
C(8) C(8) 3.497(8) . 13_555 ?

loop_
_geom_hbond_atom_site_label_D
_geom_hbond_atom_site_label_H
_geom_hbond_atom_site_label_A
_geom_hbond_site_symmetry_D
_geom_hbond_site_symmetry_H
_geom_hbond_site_symmetry_A
_geom_hbond_distance_DH
_geom_hbond_distance_HA
_geom_hbond_distance_DA
_geom_hbond_angle_DHA
_geom_hbond_publ_flag
N(1) H(1N) N(1) . . 15_455 0.94(4) 2.75(3) 3.197(3) 110(2) no
N(1) H(1N) O(1) . . 16_555 0.94(4) 2.131 3.002 153.730 no
N(1) H(1N) O(1) . . 15_455 0.94(4) 2.131 3.002 153.730 no

loop_
_geom_torsion_atom_site_label_1
_geom_torsion_atom_site_label_2
_geom_torsion_atom_site_label_3
_geom_torsion_atom_site_label_4
_geom_torsion
_geom_torsion_site_symmetry_1
_geom_torsion_site_symmetry_2
_geom_torsion_site_symmetry_3
_geom_torsion_site_symmetry_4
_geom_torsion_publ_flag
Cl(1) C(7) C(6) C(3) -0.3(4) . . . . yes
Cl(1) C(7) C(6) C(11) 178.1(2) . . . . yes
Cl(1) C(7) C(8) C(9) -178.2(3) . . . . yes
Cl(2) C(11) C(6) C(3) -1.9(4) . . . . yes
Cl(2) C(11) C(6) C(7) 179.7(2) . . . . yes
Cl(2) C(11) C(10) C(9) 179.8(3) . . . . yes
F(1A) C(12) C(2) C(1) -140(1) . . . . yes
F(1A) C(12) C(2) C(3) 44(1) . . . . yes
F(1B) C(12) C(2) C(1) -81.8(9) . . . . yes
F(1B) C(12) C(2) C(3) 103.3(8) . . . . yes
F(2A) C(12) C(2) C(1) -20.7(8) . . . . yes
F(2A) C(12) C(2) C(3) 164.4(6) . . . . yes
F(2B) C(12) C(2) C(1) 41(1) . . . . yes
F(2B) C(12) C(2) C(3) -133.5(10) . . . . yes
F(3A) C(12) C(2) C(1) 101.7(9) . . . . yes
F(3A) C(12) C(2) C(3) -73.1(9) . . . . yes
F(3B) C(12) C(2) C(1) 162.8(7) . . . . yes
F(3B) C(12) C(2) C(3) -12.1(8) . . . . yes
N(1) C(1) C(2) C(3) 0.6(3) . . . . yes
N(1) C(1) C(2) C(12) -175.0(3) . . . . yes
N(1) C(1) C(5) C(4) -65.1(4) . . 16_555 16_555 yes
N(1) C(4) C(3) C(2) 0.5(3) . . . . yes
N(1) C(4) C(3) C(6) 179.6(3) . . . . yes
N(1) C(4) C(5) C(1) 13.1(4) . . . 15_455 yes
C(1) N(1) C(4) C(3) -0.1(3) . . . . yes
C(1) N(1) C(4) C(5) 179.4(3) . . . . yes
C(1) C(2) C(3) C(4) -0.7(3) . . . . yes
C(1) C(2) C(3) C(6) -179.8(3) . . . . yes
C(1) C(5) C(4) C(3) 167.5(3) . 16_555 16_555 16_555 yes
C(2) C(1) N(1) C(4) -0.3(3) . . . . yes
C(2) C(1) C(5) C(4) 113.8(4) . . 16_555 16_555 yes
C(2) C(3) C(4) C(5) -179.0(3) . . . . yes
C(2) C(3) C(6) C(7) 104.4(4) . . . . yes
C(2) C(3) C(6) C(11) -73.8(4) . . . . yes
C(3) C(2) C(1) C(5) -178.4(3) . . . 16_555 yes
C(3) C(6) C(7) C(8) -178.2(3) . . . . yes
C(3) C(6) C(11) C(10) 178.7(3) . . . . yes
C(4) N(1) C(1) C(5) 178.8(3) . . . 16_555 yes
C(4) C(3) C(2) C(12) 175.0(3) . . . . yes
C(4) C(3) C(6) C(7) -74.5(4) . . . . yes
C(4) C(3) C(6) C(11) 107.2(4) . . . . yes
C(5) C(4) C(3) C(6) 0.2(5) . . . . yes
C(6) C(3) C(2) C(12) -4.1(5) . . . . yes
C(6) C(7) C(8) C(9) -0.2(6) . . . . yes
C(6) C(11) C(10) C(9) -0.9(6) . . . . yes
C(7) C(6) C(11) C(10) 0.3(5) . . . . yes
C(7) C(8) C(9) C(10) -0.4(6) . . . . yes
C(8) C(7) C(6) C(11) 0.2(5) . . . . yes
C(8) C(9) C(10) C(11) 0.9(6) . . . . yes
C(8) C(9) C(10) C(11) 0.9(6) . . . . yes

loop_
_cod_changelog_entry_id
_cod_changelog_entry_author
_cod_changelog_entry_date
_cod_changelog_entry_text
1 'Vaitkus, Antanas' 2025-01-07T10:03:17+02:00 'Updated bibliographic information.'
